data_4327674
loop_
_publ_author_name
'Rob A. T. M. Abbenhuis'
'Ignacio del R\'io'
'Michel M. Bergshoef'
'Jaap Boersma'
'Nora Veldman'
'Anthony L. Spek'
'Gerard van Koten'

_publ_section_title
;
 16- and 18-Electron Ruthenium(II) Complexes of the Neutral, Potentially
 Tridentate Triamine Ligand 2,6-[Bis(dimethylamino)methyl]pyridine (NN'N)
;
_journal_name_full 'Inorganic Chemistry'
_journal_page_first 1749
_journal_page_last 1758
_journal_paper_doi 10.1021/ic971061+
_journal_volume 37
_journal_year 1998
_chemical_formula_moiety 'C29 H34 N3 P Ru Cl2 . 1.5(C H2 Cl2)'
_chemical_formula_sum 'C30.5 H37 Cl5 N3 P Ru'
_chemical_formula_weight 754.96
_space_group_IT_number 43
_symmetry_space_group_name_Hall 'F 2 -2d'
_symmetry_space_group_name_H-M 'F d d 2'
_atom_sites_solution_hydrogens geom
_atom_sites_solution_primary direct
_atom_sites_solution_secondary difmap
_audit_creation_method SHELXL
_cell_angle_alpha 90.00
_cell_angle_beta 90.00
_cell_angle_gamma 90.00
_cell_formula_units_Z 16
_cell_length_a 23.472(9)
_cell_length_b 59.277(13)
_cell_length_c 9.4320(10)
_cell_measurement_temperature 150(2)
_cell_volume 13123(6)
_computing_structure_refinement 'SHELXL-93 (Sheldrick, 1993)'
_computing_structure_solution 'SHELXS-86 (Sheldrick, 1990)'
_diffrn_ambient_temperature 150(2)
_diffrn_measurement_device Turbo-CAD4
_diffrn_radiation_monochromator graphite
_diffrn_radiation_source 'Rotating Anode'
_diffrn_radiation_type MoKa
_diffrn_radiation_wavelength 0.71073
_diffrn_reflns_limit_h_max 27
_diffrn_reflns_limit_h_min -27
_diffrn_reflns_limit_k_max 70
_diffrn_reflns_limit_k_min -70
_diffrn_reflns_limit_l_max 11
_diffrn_reflns_limit_l_min -11
_diffrn_reflns_number 23028
_diffrn_reflns_theta_max 25.10
_diffrn_reflns_theta_min 1.37
_exptl_absorpt_coefficient_mu 0.96
_exptl_crystal_density_diffrn 1.528
_refine_diff_density_max 0.851
_refine_diff_density_min -1.285
_refine_diff_density_rms 0.148
_refine_ls_abs_structure_details 'Flack H D (1983), Acta Cryst. A39, 876-881'
_refine_ls_abs_structure_Flack 0.05(8)
_refine_ls_extinction_method none
_refine_ls_goodness_of_fit_all 1.138
_refine_ls_goodness_of_fit_obs 1.160
_refine_ls_matrix_type full
_refine_ls_number_parameters 399
_refine_ls_number_reflns 5795
_refine_ls_number_restraints 25
_refine_ls_restrained_S_all 1.160
_refine_ls_restrained_S_obs 1.159
_refine_ls_R_factor_all 0.0875
_refine_ls_R_factor_obs 0.0738
_refine_ls_shift/esd_max -0.016
_refine_ls_shift/esd_mean 0.000
_refine_ls_structure_factor_coef Fsqd
_refine_ls_weighting_details 'w=1/[s^2^(Fo^2^)+( 0.0453P)^2^+315.3566P] where P=(Fo^2^+2Fc^2^)/3'
_refine_ls_weighting_scheme calc
_refine_ls_wR_factor_all 0.1836
_refine_ls_wR_factor_obs 0.1713
_reflns_number_observed 5083
_reflns_number_total 5805
_reflns_observed_criterion >2sigma(I)
_cod_data_source_file ic9710612B_1.cif
_cod_data_source_block 1
_cod_depositor_comments
;
The following automatic conversions were performed:

'_refine_ls_weighting_scheme' value 'calc w=1/[s^2^(Fo^2^)+(
0.0453P)^2^+315.3566P] where P=(Fo^2^+2Fc^2^)/3' was changed to
'calc'. New tag '_refine_ls_weighting_details' was created. The value
of the new tag was set to 'w=1/[s^2^(Fo^2^)+( 0.0453P)^2^+315.3566P]
where P=(Fo^2^+2Fc^2^)/3'.

Automatic conversion script
Id: cif_fix_values 3143 2015-03-26 13:38:13Z robertas 
;
_cod_original_formula_sum 'C30.5 H37 N3 P Ru Cl5'
_cod_database_code 4327674

loop_
_symmetry_equiv_pos_as_xyz
'x, y, z'
'-x, -y, z'
'x+1/4, -y+1/4, z+1/4'
'-x+3/4, y+3/4, z+1/4'
'x, y+1/2, z+1/2'
'-x, -y+1/2, z+1/2'
'x+1/4, -y+3/4, z+3/4'
'-x+3/4, y+5/4, z+3/4'
'x+1/2, y, z+1/2'
'-x+1/2, -y, z+1/2'
'x+3/4, -y+1/4, z+3/4'
'-x+5/4, y+3/4, z+3/4'
'x+1/2, y+1/2, z'
'-x+1/2, -y+1/2, z'
'x+3/4, -y+3/4, z+1/4'
'-x+5/4, y+5/4, z+1/4'

loop_
_atom_site_aniso_label
_atom_site_aniso_U_11
_atom_site_aniso_U_22
_atom_site_aniso_U_33
_atom_site_aniso_U_23
_atom_site_aniso_U_13
_atom_site_aniso_U_12
Ru1 0.0131(3) 0.0221(3) 0.0280(4) 0.0029(3) 0.0004(3) 0.0006(3)
Cl1 0.0209(10) 0.0259(13) 0.043(2) 0.0036(11) -0.0009(10) -0.0066(9)
Cl2 0.0201(10) 0.0223(12) 0.0390(15) -0.0026(10) 0.0044(10) 0.0005(8)
P1 0.0134(10) 0.0265(14) 0.0238(13) 0.0001(11) 0.0016(9) 0.0000(9)
N1 0.015(4) 0.029(5) 0.038(6) 0.009(4) -0.003(4) -0.003(3)
N2 0.016(4) 0.027(5) 0.047(6) 0.010(4) 0.005(4) -0.001(3)
N3 0.020(4) 0.041(5) 0.018(5) -0.004(4) -0.007(3) -0.004(3)
C1 0.020(5) 0.031(6) 0.034(7) -0.002(5) 0.001(4) 0.007(4)
C2 0.023(5) 0.034(6) 0.061(9) 0.001(6) 0.009(5) -0.007(4)
C3 0.012(4) 0.049(6) 0.059(7) 0.005(5) 0.011(4) 0.002(4)
C4 0.015(5) 0.044(7) 0.058(8) 0.003(6) -0.002(5) 0.008(4)
C5 0.021(4) 0.029(6) 0.055(8) -0.002(5) -0.006(5) 0.011(4)
C6 0.020(4) 0.026(5) 0.064(7) 0.011(5) 0.002(5) 0.016(4)
C7 0.023(5) 0.050(7) 0.034(7) 0.009(6) -0.007(5) 0.000(4)
C8 0.024(5) 0.056(8) 0.030(7) 0.012(5) 0.004(5) 0.005(5)
C9 0.031(5) 0.046(7) 0.015(5) 0.013(5) 0.007(4) 0.006(4)
C10 0.029(5) 0.041(7) 0.034(6) -0.002(5) -0.003(5) 0.007(5)
C11 0.021(4) 0.036(6) 0.041(7) 0.002(6) -0.006(5) 0.007(4)
C12 0.023(4) 0.021(5) 0.031(6) -0.004(5) 0.004(5) -0.002(3)
C13 0.018(4) 0.042(7) 0.028(6) -0.003(5) -0.003(4) -0.002(4)
C14 0.024(5) 0.051(8) 0.044(7) 0.002(6) -0.002(5) -0.018(5)
C15 0.020(5) 0.059(9) 0.055(8) 0.022(7) -0.012(5) -0.015(5)
C16 0.016(4) 0.057(8) 0.063(9) 0.007(7) 0.007(6) 0.002(4)
C17 0.011(4) 0.030(5) 0.040(6) 0.011(4) 0.008(4) -0.001(3)
C18 0.017(4) 0.020(5) 0.027(5) -0.005(4) 0.002(4) 0.003(3)
C19 0.028(5) 0.037(6) 0.029(5) -0.007(5) 0.004(5) -0.002(4)
C20 0.026(5) 0.044(8) 0.043(7) 0.007(6) -0.002(5) -0.008(5)
C21 0.025(5) 0.048(8) 0.036(7) 0.016(5) 0.002(5) 0.000(4)
C22 0.035(5) 0.036(7) 0.040(7) 0.000(5) 0.016(5) 0.005(4)
C23 0.033(5) 0.039(7) 0.013(5) -0.001(4) 0.010(4) 0.008(4)
C24 0.015(4) 0.033(6) 0.038(6) -0.002(5) -0.002(4) -0.004(4)
C25 0.023(5) 0.046(7) 0.037(6) -0.007(5) 0.007(4) -0.014(4)
C26 0.049(7) 0.057(9) 0.031(7) -0.025(6) -0.002(6) -0.012(6)
C27 0.041(6) 0.040(7) 0.063(9) -0.013(7) -0.003(7) 0.003(5)
C28 0.047(6) 0.021(6) 0.057(8) -0.005(6) 0.006(6) -0.001(5)
C29 0.033(5) 0.021(6) 0.036(7) -0.003(4) 0.001(5) -0.004(4)
C31 0.041(9) 0.056(14) 0.052(10) -0.008(9) -0.005(10) -0.005(11)
Cl3 0.110(7) 0.046(5) 0.092(7) 0.003(4) 0.049(6) 0.002(4)
Cl4 0.086(6) 0.085(7) 0.091(8) 0.022(6) -0.002(5) 0.040(5)
Cl5 0.096(8) 0.041(4) 0.059(5) -0.005(3) 0.010(5) 0.003(4)
Cl51 0.109(11) 0.070(6) 0.052(6) -0.018(4) 0.028(6) -0.004(6)
C32 0.043(6) 0.033(7) 0.057(9) 0.000(6) 0.004(6) -0.007(5)
Cl6 0.075(7) 0.057(5) 0.124(11) -0.044(6) -0.055(8) 0.037(5)
Cl61 0.042(4) 0.030(4) 0.087(8) 0.003(4) -0.008(5) -0.001(3)

loop_
_atom_site_label
_atom_site_type_symbol
_atom_site_fract_x
_atom_site_fract_y
_atom_site_fract_z
_atom_site_U_iso_or_equiv
_atom_site_thermal_displace_type
_atom_site_occupancy
_atom_site_calc_flag
_atom_site_refinement_flags
_atom_site_disorder_group
Ru1 Ru 0.11490(3) 0.074411(13) 0.98858(9) 0.0211(2) Uani 1 d . .
Cl1 Cl 0.07545(9) 0.03722(4) 0.9482(3) 0.0298(6) Uani 1 d . .
Cl2 Cl 0.14597(9) 0.11260(4) 1.0408(3) 0.0271(5) Uani 1 d . .
P1 P 0.20056(9) 0.06404(5) 0.8805(3) 0.0212(5) Uani 1 d . .
N1 N 0.0385(3) 0.0812(2) 1.0782(10) 0.027(2) Uani 1 d . .
N2 N 0.0667(3) 0.0894(2) 0.8080(11) 0.030(2) Uani 1 d . .
N3 N 0.1288(3) 0.0637(2) 1.2104(8) 0.026(2) Uani 1 d . .
C1 C 0.0261(4) 0.0722(2) 1.2005(12) 0.028(3) Uani 1 d . .
C2 C -0.0261(4) 0.0763(2) 1.2699(15) 0.039(3) Uani 1 d . .
H21 H -0.0345(4) 0.0700(2) 1.3603(15) 0.047 Uiso 1 calc R .
C3 C -0.0655(4) 0.0904(2) 1.1963(15) 0.040(3) Uani 1 d U .
H31 H -0.1019(4) 0.0933(2) 1.2360(15) 0.048 Uiso 1 calc R .
C4 C -0.0514(4) 0.0994(2) 1.0724(15) 0.039(3) Uani 1 d . .
H41 H -0.0777(4) 0.1088(2) 1.0239(15) 0.047 Uiso 1 calc R .
C5 C 0.0017(4) 0.0952(2) 1.0137(14) 0.035(3) Uani 1 d . .
C6 C 0.0247(4) 0.1048(2) 0.8768(14) 0.036(3) Uani 1 d U .
H61 H -0.0073(4) 0.1075(2) 0.8107(14) 0.049 Uiso 1 calc R .
H62 H 0.0433(4) 0.1194(2) 0.8965(14) 0.049 Uiso 1 calc R .
C7 C 0.0343(4) 0.0720(2) 0.7237(14) 0.036(3) Uani 1 d . .
H71 H 0.0108(28) 0.0629(9) 0.7878(18) 0.054 Uiso 1 calc R .
H72 H 0.0613(4) 0.0622(9) 0.6741(73) 0.054 Uiso 1 calc R .
H73 H 0.0098(28) 0.0796(2) 0.6543(63) 0.054 Uiso 1 calc R .
C8 C 0.0991(4) 0.1036(2) 0.7071(12) 0.037(3) Uani 1 d . .
H81 H 0.1134(29) 0.0942(3) 0.6294(46) 0.055 Uiso 1 calc R .
H82 H 0.1313(21) 0.1106(11) 0.7563(23) 0.055 Uiso 1 calc R .
H83 H 0.0742(10) 0.1153(9) 0.6687(66) 0.055 Uiso 1 calc R .
C9 C 0.0696(4) 0.0559(2) 1.2584(11) 0.031(2) Uani 1 d . .
H91 H 0.0619(4) 0.0405(2) 1.2224(11) 0.041 Uiso 1 calc R .
H92 H 0.0677(4) 0.0556(2) 1.3633(11) 0.041 Uiso 1 calc R .
C10 C 0.1479(4) 0.0809(2) 1.3102(13) 0.035(3) Uani 1 d . .
H101 H 0.1184(15) 0.0925(7) 1.3202(67) 0.052 Uiso 1 calc R .
H102 H 0.1831(20) 0.0879(10) 1.2749(44) 0.052 Uiso 1 calc R .
H103 H 0.1552(33) 0.0740(3) 1.4027(26) 0.052 Uiso 1 calc R .
C11 C 0.1663(4) 0.0430(2) 1.2288(14) 0.033(2) Uani 1 d . .
H111 H 0.2054(8) 0.0466(4) 1.2003(81) 0.049 Uiso 1 calc R .
H112 H 0.1517(20) 0.0307(5) 1.1695(66) 0.049 Uiso 1 calc R .
H113 H 0.1659(27) 0.0383(8) 1.3284(21) 0.049 Uiso 1 calc R .
C12 C 0.2686(4) 0.0652(2) 0.9770(13) 0.025(2) Uani 1 d . .
C13 C 0.2749(4) 0.0815(2) 1.0832(12) 0.029(2) Uani 1 d . .
H131 H 0.2437(4) 0.0905(2) 1.1138(12) 0.035 Uiso 1 calc R .
C14 C 0.3295(4) 0.0840(2) 1.1426(14) 0.040(3) Uani 1 d . .
H141 H 0.3352(4) 0.0957(2) 1.2099(14) 0.048 Uiso 1 calc R .
C15 C 0.3744(4) 0.0705(2) 1.1092(15) 0.045(3) Uani 1 d . .
H151 H 0.4094(4) 0.0719(2) 1.1590(15) 0.054 Uiso 1 calc R .
C16 C 0.3686(4) 0.0550(2) 1.0025(16) 0.045(3) Uani 1 d . .
H161 H 0.4004(4) 0.0462(2) 0.9731(16) 0.054 Uiso 1 calc R .
C17 C 0.3146(4) 0.0520(2) 0.9362(12) 0.027(2) Uani 1 d U .
H171 H 0.3101(4) 0.0409(2) 0.8640(12) 0.033 Uiso 1 calc R .
C18 C 0.2305(3) 0.0798(2) 0.7310(12) 0.021(2) Uani 1 d . .
C19 C 0.2366(4) 0.1029(2) 0.7398(14) 0.031(2) Uani 1 d . .
H191 H 0.2206(4) 0.1103(2) 0.8197(14) 0.037 Uiso 1 calc R .
C20 C 0.2638(4) 0.1155(2) 0.6420(14) 0.038(3) Uani 1 d . .
H201 H 0.2676(4) 0.1314(2) 0.6542(14) 0.046 Uiso 1 calc R .
C21 C 0.2862(4) 0.1048(2) 0.5218(13) 0.036(3) Uani 1 d . .
H211 H 0.3034(4) 0.1135(2) 0.4490(13) 0.044 Uiso 1 calc R .
C22 C 0.2838(4) 0.0823(2) 0.5084(14) 0.037(3) Uani 1 d . .
H221 H 0.3016(4) 0.0751(2) 0.4298(14) 0.044 Uiso 1 calc R .
C23 C 0.2557(4) 0.0694(2) 0.6078(11) 0.028(2) Uani 1 d . .
H231 H 0.2530(4) 0.0536(2) 0.5951(11) 0.034 Uiso 1 calc R .
C24 C 0.1989(4) 0.0346(2) 0.8181(13) 0.029(2) Uani 1 d . .
C25 C 0.1709(4) 0.0297(2) 0.6885(13) 0.035(3) Uani 1 d . .
H251 H 0.1566(4) 0.0414(2) 0.6303(13) 0.042 Uiso 1 calc R .
C26 C 0.1648(5) 0.0067(2) 0.6474(13) 0.046(3) Uani 1 d . .
H261 H 0.1460(5) 0.0032(2) 0.5609(13) 0.055 Uiso 1 calc R .
C27 C 0.1851(5) -0.0102(2) 0.7286(18) 0.048(3) Uani 1 d . .
H271 H 0.1816(5) -0.0253(2) 0.6970(18) 0.057 Uiso 1 calc R .
C28 C 0.2117(5) -0.0056(2) 0.8615(15) 0.042(3) Uani 1 d . .
H281 H 0.2247(5) -0.0175(2) 0.9204(15) 0.050 Uiso 1 calc R .
C29 C 0.2181(4) 0.0170(2) 0.9030(12) 0.030(2) Uani 1 d . .
H291 H 0.2361(4) 0.0203(2) 0.9909(12) 0.036 Uiso 1 calc R .
C31 C 0.0018(17) 0.0039(3) 0.6774(11) 0.050(7) Uani 0.50 d PGU .
H311 H -0.0370(23) 0.0025(7) 0.7175(51) 0.067 Uiso 0.50 d PG .
H312 H 0.0248(33) 0.0124(3) 0.7473(27) 0.067 Uiso 0.50 d PG .
Cl3 Cl 0.0298(4) -0.02248(13) 0.6662(10) 0.082(3) Uani 0.50 d PG .
Cl4 Cl -0.0031(4) 0.01967(15) 0.5323(11) 0.087(3) Uani 0.50 d PG .
Cl5 Cl 0.4431(5) 0.01263(13) 0.7212(10) 0.065(3) Uani 0.52(2) d P 1
Cl51 Cl 0.4006(7) 0.0178(2) 0.7069(10) 0.077(4) Uani 0.48(2) d P 2
C32 C 0.4317(5) 0.0199(2) 0.5375(15) 0.044(3) Uani 1 d . .
H321 H 0.4736(5) 0.0207(2) 0.5480(15) 0.060 Uiso 0.52(2) calc PR 2
H322 H 0.4228(5) 0.0060(2) 0.4832(15) 0.060 Uiso 0.52(2) calc PR 2
H323 H 0.4686(5) 0.0229(2) 0.4905(15) 0.060 Uiso 0.48(2) calc PR 1
H324 H 0.4129(5) 0.0072(2) 0.4875(15) 0.060 Uiso 0.48(2) calc PR 1
Cl6 Cl 0.3879(6) 0.0442(2) 0.5315(20) 0.085(5) Uani 0.52(2) d P 1
Cl61 Cl 0.4083(3) 0.04310(15) 0.4421(14) 0.053(3) Uani 0.48(2) d P 2

loop_
_atom_type_symbol
_atom_type_description
_atom_type_scat_dispersion_real
_atom_type_scat_dispersion_imag
_atom_type_scat_source
C C 0.0033 0.0016 'International Tables Vol C Tables 4.2.6.8 and 6.1.1.4'
H H 0.0000 0.0000 'International Tables Vol C Tables 4.2.6.8 and 6.1.1.4'
Cl Cl 0.1484 0.1585 'International Tables Vol C Tables 4.2.6.8 and 6.1.1.4'
N N 0.0061 0.0033 'International Tables Vol C Tables 4.2.6.8 and 6.1.1.4'
P P 0.1023 0.0942 'International Tables Vol C Tables 4.2.6.8 and 6.1.1.4'
Ru Ru -1.2594 0.8363 'International Tables Vol C Tables 4.2.6.8 and 6.1.1.4'

loop_
_geom_angle_atom_site_label_1
_geom_angle_atom_site_label_2
_geom_angle_atom_site_label_3
_geom_angle
_geom_angle_site_symmetry_1
_geom_angle_site_symmetry_3
N1 Ru1 N3 78.0(3) . .
N1 Ru1 N2 77.9(3) . .
N3 Ru1 N2 155.8(3) . .
N1 Ru1 P1 175.9(3) . .
N3 Ru1 P1 102.2(2) . .
N2 Ru1 P1 102.0(2) . .
N1 Ru1 Cl1 84.7(3) . .
N3 Ru1 Cl1 86.8(2) . .
N2 Ru1 Cl1 92.8(2) . .
P1 Ru1 Cl1 91.19(9) . .
N1 Ru1 Cl2 89.8(3) . .
N3 Ru1 Cl2 91.8(2) . .
N2 Ru1 Cl2 86.3(2) . .
P1 Ru1 Cl2 94.33(9) . .
Cl1 Ru1 Cl2 174.48(9) . .
C18 P1 C12 91.7(5) . .
C18 P1 C24 104.2(5) . .
C12 P1 C24 102.2(4) . .
C18 P1 Ru1 122.1(3) . .
C12 P1 Ru1 121.4(4) . .
C24 P1 Ru1 111.7(3) . .
C1 N1 C5 120.5(9) . .
C1 N1 Ru1 119.3(7) . .
C5 N1 Ru1 120.2(8) . .
C8 N2 C6 105.9(9) . .
C8 N2 C7 107.9(9) . .
C6 N2 C7 108.4(8) . .
C8 N2 Ru1 117.1(6) . .
C6 N2 Ru1 104.3(7) . .
C7 N2 Ru1 112.7(7) . .
C10 N3 C11 108.2(8) . .
C10 N3 C9 107.5(8) . .
C11 N3 C9 104.2(8) . .
C10 N3 Ru1 117.2(7) . .
C11 N3 Ru1 115.1(7) . .
C9 N3 Ru1 103.5(5) . .
N1 C1 C2 122.5(10) . .
N1 C1 C9 115.4(9) . .
C2 C1 C9 122.0(10) . .
C1 C2 C3 115.9(12) . .
C4 C3 C2 120.2(10) . .
C3 C4 C5 120.2(11) . .
N1 C5 C4 120.6(12) . .
N1 C5 C6 112.9(9) . .
C4 C5 C6 126.5(10) . .
N2 C6 C5 112.2(9) . .
C1 C9 N3 108.1(8) . .
C17 C12 C13 120.3(9) . .
C17 C12 P1 121.1(8) . .
C13 C12 P1 118.2(7) . .
C12 C13 C14 117.0(10) . .
C15 C14 C13 123.6(13) . .
C14 C15 C16 119.2(10) . .
C15 C16 C17 119.6(10) . .
C12 C17 C16 120.0(11) . .
C19 C18 C23 115.5(10) . .
C19 C18 P1 120.0(9) . .
C23 C18 P1 124.1(8) . .
C20 C19 C18 124.0(12) . .
C19 C20 C21 118.5(12) . .
C22 C21 C20 120.8(11) . .
C21 C22 C23 120.4(11) . .
C22 C23 C18 120.7(11) . .
C29 C24 C25 119.4(10) . .
C29 C24 P1 121.4(9) . .
C25 C24 P1 118.8(9) . .
C24 C25 C26 118.6(12) . .
C27 C26 C25 121.3(12) . .
C26 C27 C28 120.9(12) . .
C29 C28 C27 118.4(12) . .
C24 C29 C28 121.4(11) . .
C31 C31 Cl3 135.6(100) 2 2
C31 C31 Cl4 122.7(27) 2 .
Cl3 C31 Cl4 55.4(18) 2 .
C31 C31 Cl3 33.2(72) 2 .
Cl3 C31 Cl3 166.2(46) 2 .
Cl4 C31 Cl3 119.5 . .
C31 C31 Cl4 45.5(13) 2 2
Cl3 C31 Cl4 123.0(8) 2 2
Cl4 C31 Cl4 80.0(4) . 2
Cl3 C31 Cl4 45.0(15) . 2
C31 Cl3 Cl4 74.2(8) 2 2
C31 Cl3 C31 11.2(32) 2 .
Cl4 Cl3 C31 77.1(12) 2 .
Cl3 Cl4 C31 50.4(5) 2 .
Cl3 Cl4 C31 57.9(12) 2 2
C31 Cl4 C31 11.7(14) . 2
Cl3 Cl4 Cl4 98.3(15) 2 2
C31 Cl4 Cl4 55.58(10) . 2
C31 Cl4 Cl4 44.4(7) 2 2
Cl61 C32 Cl51 113.3(9) . .
Cl6 C32 Cl5 108.1(9) . .

loop_
_geom_bond_atom_site_label_1
_geom_bond_atom_site_label_2
_geom_bond_distance
_geom_bond_site_symmetry_2
Ru1 N1 2.022(8) .
Ru1 N3 2.210(8) .
Ru1 N2 2.230(9) .
Ru1 P1 2.337(3) .
Ru1 Cl1 2.421(3) .
Ru1 Cl2 2.429(3) .
P1 C18 1.832(11) .
P1 C12 1.840(10) .
P1 C24 1.841(11) .
N1 C1 1.302(15) .
N1 C5 1.344(14) .
N2 C8 1.481(14) .
N2 C6 1.490(14) .
N2 C7 1.51(2) .
N3 C10 1.459(14) .
N3 C11 1.524(13) .
N3 C9 1.532(12) .
C1 C2 1.409(15) .
C1 C9 1.511(14) .
C2 C3 1.43(2) .
C3 C4 1.33(2) .
C4 C5 1.386(15) .
C5 C6 1.51(2) .
C12 C17 1.389(13) .
C12 C13 1.40(2) .
C13 C14 1.405(14) .
C14 C15 1.36(2) .
C15 C16 1.37(2) .
C16 C17 1.425(15) .
C18 C19 1.378(14) .
C18 C23 1.442(14) .
C19 C20 1.35(2) .
C20 C21 1.40(2) .
C21 C22 1.34(2) .
C22 C23 1.38(2) .
C24 C29 1.39(2) .
C24 C25 1.42(2) .
C25 C26 1.42(2) .
C26 C27 1.35(2) .
C27 C28 1.43(2) .
C28 C29 1.40(2) .
C31 C31 0.47(5) 2
C31 Cl3 1.33(2) 2
C31 Cl4 1.66 .
C31 Cl3 1.70 .
C31 Cl4 1.958(13) 2
Cl3 C31 1.33(2) 2
Cl3 Cl4 1.42(5) 2
Cl4 Cl3 1.42(4) 2
Cl4 C31 1.96(2) 2
Cl4 Cl4 2.34(2) 2
Cl5 C32 1.80(2) .
Cl51 C32 1.76(2) .
C32 Cl61 1.734(15) .
C32 Cl6 1.769(15) .
